data_9004415
loop_
_publ_author_name
'Hawthorne F C'
'Oberti R'
'Sardone N'

_publ_section_title
;
 Sodium at the A site in clinoamphiboles: the effects of composition
 on patterns of order
 Sample: A4 - DJ102 N.12
;
_journal_name_full 'The Canadian Mineralogist'
_journal_page_first 577
_journal_page_last 593
_journal_volume 34
_journal_year 1996
_chemical_formula_sum 'Al1.58 Ca0.8 F1.02 Fe1.69 H0.98 Mg2.43 Na5.2 O22.98 Si7.28 Ti0.02'
_chemical_name_mineral Fluor-taramite
_space_group_IT_number 12
_symmetry_space_group_name_Hall '-C 2y'
_symmetry_space_group_name_H-M 'C 1 2/m 1'
_cell_angle_alpha 90
_cell_angle_beta 104.33
_cell_angle_gamma 90
_cell_length_a 9.722
_cell_length_b 17.862
_cell_length_c 5.319
_cell_formula_units_Z 2
_cell_volume 894.929
_cod_original_formula_sum 'Si7.28 Al1.58 Mg2.43 Fe1.69 Ti.02 Ca.8 Na5.2 H.98 O22.98 F1.02'
_cod_database_code 9004415

loop_
_symmetry_equiv_pos_as_xyz
x,y,z
1/2+x,1/2+y,z
x,-y,z
1/2+x,1/2-y,z
-x,y,-z
1/2-x,1/2+y,-z
-x,-y,-z
1/2-x,1/2-y,-z

loop_
_atom_site_label
_atom_site_fract_x
_atom_site_fract_y
_atom_site_fract_z
_atom_site_occupancy
_atom_site_U_iso_or_equiv
SiT1 0.28260 0.08660 0.29830 0.82000 0.00633
AlT1 0.28260 0.08660 0.29830 0.18000 0.00633
SiT2 0.29190 0.17320 0.81080 1.00000 0.00659
MgM1 0.00000 0.09060 0.50000 0.76000 0.00747
FeM1 0.00000 0.09060 0.50000 0.24000 0.00747
AlM2 0.00000 0.17920 0.00000 0.43000 0.00773
TiM2 0.00000 0.17920 0.00000 0.01000 0.00773
FeM2 0.00000 0.17920 0.00000 0.43000 0.00773
MgM2 0.00000 0.17920 0.00000 0.13000 0.00773
MgM3 0.00000 0.00000 0.00000 0.65000 0.00760
FeM3 0.00000 0.00000 0.00000 0.35000 0.00760
CaM4 0.00000 0.27890 0.50000 0.40000 0.01267
NaM4 0.00000 0.27890 0.50000 0.60000 0.01267
NaAm 0.05210 0.50000 0.11440 1.00000 0.03812
NaA2 0.00000 0.47970 0.00000 1.00000 0.05446
H 0.19320 0.00000 0.76150 0.49000 0.02850
O1 0.10690 0.09020 0.21070 1.00000 0.01013
O2 0.11900 0.17240 0.74090 1.00000 0.00925
O-h3 0.10850 0.00000 0.70830 0.49000 0.01191
F3 0.10850 0.00000 0.70830 0.51000 0.01191
O4 0.36660 0.25220 0.79670 1.00000 0.01127
O5 0.35380 0.13630 0.09770 1.00000 0.01406
O6 0.34300 0.11940 0.59780 1.00000 0.01203
O7 0.34080 0.00000 0.28620 1.00000 0.01431
